data_2208027
loop_
_publ_author_name
'Sundar, T. V.'
'Parthasarathi, V.'
'Sridhar, B.'
'Venkatesan, P.'
'Nallu, M.'

_publ_section_title
;
 3-Amino-1-(4-nitrobenzyl)pyridinium bromide
;
_journal_coeditor_code CV6624
_journal_issue 2
_journal_name_full 'Acta Crystallographica Section E'
_journal_page_first o482
_journal_page_last o484
_journal_paper_doi 10.1107/S1600536806000079
_journal_volume 62
_journal_year 2006
_chemical_formula_iupac 'C12 H12 O2 N3 +, Br -'
_chemical_formula_moiety 'C12 H12 O2 N3 +, Br -'
_chemical_formula_sum 'C12 H12 Br N3 O2'
_chemical_formula_weight 310.16
_chemical_melting_point 477.0(10)
_chemical_name_systematic
;
3-Amino-1-(4-nitrobenzyl)pyridinium bromide
;
_space_group_IT_number 61
_symmetry_cell_setting orthorhombic
_symmetry_space_group_name_Hall '-P 2ac 2ab'
_symmetry_space_group_name_H-M 'P b c a'
_atom_sites_solution_hydrogens geom
_atom_sites_solution_primary direct
_atom_sites_solution_secondary difmap
_audit_creation_method SHELXL-97
_cell_angle_alpha 90.00
_cell_angle_beta 90.00
_cell_angle_gamma 90.00
_cell_formula_units_Z 8
_cell_length_a 7.6440(5)
_cell_length_b 14.1397(10)
_cell_length_c 23.7588(16)
_cell_measurement_reflns_used 5116
_cell_measurement_temperature 273(2)
_cell_measurement_theta_max 25.41
_cell_measurement_theta_min 2.66
_cell_volume 2567.9(3)
_computing_cell_refinement 'SAINT (Bruker, 2001)'
_computing_data_collection 'SMART (Bruker, 2001)'
_computing_data_reduction SAINT
_computing_molecular_graphics
;
ORTEP-3 (Farrugia, 1997), PLATON (Spek, 2003) and Qmol
(Gans & Shalloway, 2001)
;
_computing_publication_material 'SHELXL97 and PARST (Nardelli, 1995)'
_computing_structure_refinement 'SHELXL97 (Sheldrick, 1997)'
_computing_structure_solution 'DIRDIF99 (Beurskens <i>et al.</i>,  1999)'
_diffrn_ambient_temperature 273(2)
_diffrn_measured_fraction_theta_full 1.000
_diffrn_measured_fraction_theta_max 1.000
_diffrn_measurement_device 'Bruker SMART APEX CCD area-detector'
_diffrn_measurement_device_type 'Bruker SMART APEX CCD area-detector'
_diffrn_measurement_method \w
_diffrn_radiation_monochromator graphite
_diffrn_radiation_source 'fine-focus sealed tube'
_diffrn_radiation_type MoK\a
_diffrn_radiation_wavelength 0.71073
_diffrn_reflns_av_R_equivalents 0.0361
_diffrn_reflns_av_sigmaI/netI 0.0248
_diffrn_reflns_limit_h_max 9
_diffrn_reflns_limit_h_min -9
_diffrn_reflns_limit_k_max 16
_diffrn_reflns_limit_k_min -16
_diffrn_reflns_limit_l_max 28
_diffrn_reflns_limit_l_min -28
_diffrn_reflns_number 17077
_diffrn_reflns_theta_full 25.00
_diffrn_reflns_theta_max 25.00
_diffrn_reflns_theta_min 2.88
_diffrn_standards_number 0
_exptl_absorpt_coefficient_mu 3.199
_exptl_absorpt_correction_type none
_exptl_crystal_colour Colourless
_exptl_crystal_density_diffrn 1.604
_exptl_crystal_density_method 'not measured'
_exptl_crystal_description Block
_exptl_crystal_F_000 1248
_exptl_crystal_size_max 0.12
_exptl_crystal_size_mid 0.10
_exptl_crystal_size_min 0.09
_refine_diff_density_max 0.233
_refine_diff_density_min -0.338
_refine_ls_extinction_method none
_refine_ls_goodness_of_fit_ref 1.053
_refine_ls_hydrogen_treatment mixed
_refine_ls_matrix_type full
_refine_ls_number_parameters 171
_refine_ls_number_reflns 2254
_refine_ls_number_restraints 2
_refine_ls_restrained_S_all 1.053
_refine_ls_R_factor_all 0.0386
_refine_ls_R_factor_gt 0.0284
_refine_ls_shift/su_max 0.001
_refine_ls_shift/su_mean 0.000
_refine_ls_structure_factor_coef Fsqd
_refine_ls_weighting_details 'calc w=1/[\s^2^(Fo^2^)+(0.0317P)^2^+1.4922P] where P=(Fo^2^+2Fc^2^)/3'
_refine_ls_weighting_scheme calc
_refine_ls_wR_factor_gt 0.0697
_refine_ls_wR_factor_ref 0.0758
_reflns_number_gt 1852
_reflns_number_total 2254
_reflns_threshold_expression I>2s(I)
_cod_data_source_file cv6624.cif
_cod_data_source_block I
_cod_depositor_comments
;
The following automatic conversions were performed:

'_chemical_melting_point' value '476--478' was changed to '477.0(10)'
- the average value was taken and precision was estimated.

Automatic conversion script
Id: cif_fix_values 1646 2011-03-28 12:23:43Z adriana 

The following automatic conversions were performed:

'_chemical_melting_point' value '476--478' was changed to '477.0(10)'
- the average value was taken and precision was estimated.

Automatic conversion script
Id: cif_fix_values 1715 2011-07-08 13:25:40Z adriana 
;
_cod_original_formula_sum 'C12 H12 Br1 N3 O2'
_cod_database_code 2208027
_cod_database_fobs_code 2208027

loop_
_symmetry_equiv_pos_as_xyz
'x, y, z'
'-x+1/2, y+1/2, z'
'x, -y+1/2, z+1/2'
'-x+1/2, -y, z+1/2'
'-x, -y, -z'
'x-1/2, -y-1/2, -z'
'-x, y-1/2, -z-1/2'
'x-1/2, y, -z-1/2'

loop_
_atom_site_label
_atom_site_fract_x
_atom_site_fract_y
_atom_site_fract_z
_atom_site_U_iso_or_equiv
_atom_site_adp_type
_atom_site_calc_flag
_atom_site_refinement_flags
_atom_site_occupancy
_atom_site_type_symbol
Br1 1.44524(4) 0.59946(2) 0.107793(12) 0.06039(13) Uani d . 1 Br
O1 1.0088(4) 0.1692(2) 0.32786(10) 0.1028(9) Uani d . 1 O
O2 0.9691(4) 0.2948(2) 0.37570(10) 0.1026(9) Uani d . 1 O
N1 0.9158(3) 0.42055(14) 0.07950(9) 0.0467(5) Uani d . 1 N
N2 1.3444(4) 0.41863(19) 0.01772(12) 0.0661(7) Uani d D 1 N
H2A 1.395(4) 0.460(2) 0.0413(12) 0.087(11) Uiso d D 1 H
H2B 1.397(4) 0.406(2) -0.0142(10) 0.074(10) Uiso d D 1 H
N3 0.9724(3) 0.2521(2) 0.33145(10) 0.0695(7) Uani d . 1 N
C1 1.0860(3) 0.43634(18) 0.07174(11) 0.0486(6) Uani d . 1 C
H1 1.1481 0.4708 0.0984 0.058 Uiso calc R 1 H
C2 1.1722(4) 0.40217(16) 0.02443(10) 0.0479(6) Uani d . 1 C
C3 1.0720(4) 0.35201(18) -0.01453(11) 0.0533(7) Uani d . 1 C
H3 1.1241 0.3290 -0.0471 0.064 Uiso calc R 1 H
C4 0.8999(4) 0.33657(19) -0.00533(12) 0.0588(7) Uani d . 1 C
H4 0.8347 0.3024 -0.0314 0.071 Uiso calc R 1 H
C5 0.8207(4) 0.37114(18) 0.04228(12) 0.0570(7) Uani d . 1 C
H5 0.7023 0.3604 0.0487 0.068 Uiso calc R 1 H
C6 0.8331(4) 0.45928(19) 0.13048(11) 0.0589(7) Uani d . 1 C
H6A 0.7074 0.4607 0.1251 0.071 Uiso calc R 1 H
H6B 0.8724 0.5239 0.1358 0.071 Uiso calc R 1 H
C7 0.8738(3) 0.40327(17) 0.18276(10) 0.0452(6) Uani d . 1 C
C8 0.8614(4) 0.44722(19) 0.23453(11) 0.0542(7) Uani d . 1 C
H8 0.8316 0.5109 0.2363 0.065 Uiso calc R 1 H
C9 0.8923(4) 0.3984(2) 0.28322(12) 0.0579(7) Uani d . 1 C
H9 0.8842 0.4283 0.3180 0.070 Uiso calc R 1 H
C10 0.9353(3) 0.3049(2) 0.27956(10) 0.0505(6) Uani d . 1 C
C11 0.9490(4) 0.2586(2) 0.22918(10) 0.0545(7) Uani d . 1 C
H11 0.9790 0.1949 0.2278 0.065 Uiso calc R 1 H
C12 0.9173(4) 0.30889(18) 0.18061(11) 0.0527(7) Uani d . 1 C
H12 0.9253 0.2787 0.1459 0.063 Uiso calc R 1 H

loop_
_atom_site_aniso_label
_atom_site_aniso_U_11
_atom_site_aniso_U_22
_atom_site_aniso_U_33
_atom_site_aniso_U_12
_atom_site_aniso_U_13
_atom_site_aniso_U_23
Br1 0.0633(2) 0.05523(19) 0.0627(2) -0.00012(13) -0.01078(13) -0.00922(13)
O1 0.151(2) 0.0889(19) 0.0683(16) 0.0310(18) 0.0027(15) 0.0262(14)
O2 0.153(3) 0.112(2) 0.0427(12) -0.0143(18) -0.0123(14) 0.0031(13)
N1 0.0544(13) 0.0422(11) 0.0435(12) 0.0025(10) -0.0064(10) 0.0085(9)
N2 0.0607(17) 0.0735(17) 0.0642(17) -0.0072(14) 0.0058(14) -0.0060(14)
N3 0.0743(17) 0.087(2) 0.0476(14) -0.0036(15) -0.0040(13) 0.0093(14)
C1 0.0564(17) 0.0427(13) 0.0465(14) -0.0027(12) -0.0122(12) 0.0025(11)
C2 0.0583(16) 0.0399(12) 0.0456(14) -0.0007(12) -0.0061(12) 0.0067(11)
C3 0.077(2) 0.0424(14) 0.0406(14) -0.0002(13) -0.0080(13) 0.0044(11)
C4 0.075(2) 0.0507(15) 0.0507(16) -0.0104(14) -0.0215(15) 0.0041(12)
C5 0.0562(16) 0.0528(15) 0.0621(17) -0.0048(13) -0.0147(14) 0.0137(13)
C6 0.0672(18) 0.0508(15) 0.0587(16) 0.0162(14) 0.0015(14) 0.0046(12)
C7 0.0434(13) 0.0440(13) 0.0483(14) 0.0047(11) 0.0002(11) -0.0001(11)
C8 0.0595(16) 0.0455(14) 0.0575(16) 0.0048(13) 0.0021(13) -0.0089(12)
C9 0.0634(17) 0.0629(17) 0.0475(15) -0.0002(14) 0.0035(13) -0.0132(13)
C10 0.0487(14) 0.0618(16) 0.0411(14) -0.0002(12) -0.0011(11) 0.0040(12)
C11 0.0688(18) 0.0464(14) 0.0484(14) 0.0116(13) 0.0008(14) 0.0018(11)
C12 0.0711(18) 0.0462(14) 0.0408(14) 0.0106(13) -0.0010(12) -0.0055(11)

loop_
_atom_type_symbol
_atom_type_description
_atom_type_scat_dispersion_real
_atom_type_scat_dispersion_imag
_atom_type_scat_source
C C 0.0033 0.0016 'International Tables Vol C Tables 4.2.6.8 and 6.1.1.4'
H H 0.0000 0.0000 'International Tables Vol C Tables 4.2.6.8 and 6.1.1.4'
N N 0.0061 0.0033 'International Tables Vol C Tables 4.2.6.8 and 6.1.1.4'
O O 0.0106 0.0060 'International Tables Vol C Tables 4.2.6.8 and 6.1.1.4'
Br Br -0.2901 2.4595 'International Tables Vol C Tables 4.2.6.8 and 6.1.1.4'

loop_
_geom_angle_atom_site_label_1
_geom_angle_atom_site_label_2
_geom_angle_atom_site_label_3
_geom_angle
_geom_angle_publ_flag
C1 N1 C5 121.7(2) ?
C1 N1 C6 118.1(2) ?
C5 N1 C6 120.2(2) ?
C2 N2 H2A 117(2) ?
C2 N2 H2B 121(2) ?
H2A N2 H2B 119(3) ?
O1 N3 O2 123.3(3) yes
O1 N3 C10 118.6(3) yes
O2 N3 C10 118.1(3) yes
N1 C1 C2 121.1(2) ?
N1 C1 H1 119.5 ?
C2 C1 H1 119.5 ?
N2 C2 C1 119.9(2) ?
N2 C2 C3 123.1(3) ?
C1 C2 C3 116.9(3) ?
C4 C3 C2 120.6(3) ?
C4 C3 H3 119.7 ?
C2 C3 H3 119.7 ?
C3 C4 C5 120.3(3) ?
C3 C4 H4 119.8 ?
C5 C4 H4 119.8 ?
N1 C5 C4 119.3(3) ?
N1 C5 H5 120.3 ?
C4 C5 H5 120.3 ?
N1 C6 C7 113.2(2) ?
N1 C6 H6A 108.9 ?
C7 C6 H6A 108.9 ?
N1 C6 H6B 108.9 ?
C7 C6 H6B 108.9 ?
H6A C6 H6B 107.7 ?
C12 C7 C8 119.1(2) ?
C12 C7 C6 122.0(2) ?
C8 C7 C6 118.9(2) ?
C9 C8 C7 121.0(2) ?
C9 C8 H8 119.5 ?
C7 C8 H8 119.5 ?
C10 C9 C8 118.4(2) ?
C10 C9 H9 120.8 ?
C8 C9 H9 120.8 ?
C9 C10 C11 122.5(2) ?
C9 C10 N3 119.0(3) ?
C11 C10 N3 118.5(3) ?
C10 C11 C12 118.2(2) ?
C10 C11 H11 120.9 ?
C12 C11 H11 120.9 ?
C7 C12 C11 120.8(2) ?
C7 C12 H12 119.6 ?
C11 C12 H12 119.6 ?

loop_
_geom_bond_atom_site_label_1
_geom_bond_atom_site_label_2
_geom_bond_site_symmetry_2
_geom_bond_distance
Br1 Br1 1 0.0000
O1 N3 . 1.209(4)
O2 N3 . 1.212(4)
N1 C1 . 1.332(3)
N1 C5 . 1.341(3)
N1 C6 . 1.472(3)
N2 C2 . 1.346(4)
N2 H2A . 0.902(18)
N2 H2B . 0.876(18)
N3 C10 . 1.468(4)
C1 C2 . 1.390(4)
C1 H1 . 0.9300
C2 C3 . 1.395(4)
C3 C4 . 1.351(4)
C3 H3 . 0.9300
C4 C5 . 1.373(4)
C4 H4 . 0.9300
C5 H5 . 0.9300
C6 C7 . 1.506(3)
C6 H6A . 0.9700
C6 H6B . 0.9700
C7 C12 . 1.376(3)
C7 C8 . 1.381(3)
C8 C9 . 1.367(4)
C8 H8 . 0.9300
C9 C10 . 1.366(4)
C9 H9 . 0.9300
C10 C11 . 1.368(4)
C11 C12 . 1.377(4)
C11 H11 . 0.9300
C12 H12 . 0.9300

loop_
_geom_hbond_atom_site_label_D
_geom_hbond_atom_site_label_H
_geom_hbond_atom_site_label_A
_geom_hbond_site_symmetry_A
_geom_hbond_distance_DH
_geom_hbond_distance_HA
_geom_hbond_distance_DA
_geom_hbond_angle_DHA
N2 H2A Br1 1 0.902(18) 2.55(2) 3.422(3) 163(3)
N2 H2B Br1 5_865 0.876(18) 2.531(19) 3.398(3) 170(3)
C6 H6B O1 7_766 0.97 2.41 3.354(4) 165

loop_
_geom_torsion_atom_site_label_1
_geom_torsion_atom_site_label_2
_geom_torsion_atom_site_label_3
_geom_torsion_atom_site_label_4
_geom_torsion
_geom_torsion_publ_flag
C5 N1 C1 C2 0.1(4) ?
C6 N1 C1 C2 -179.7(2) ?
N1 C1 C2 N2 -179.6(2) ?
N1 C1 C2 C3 0.8(3) ?
N2 C2 C3 C4 179.2(3) ?
C1 C2 C3 C4 -1.2(4) ?
C2 C3 C4 C5 0.8(4) ?
C1 N1 C5 C4 -0.6(4) ?
C6 N1 C5 C4 179.2(2) ?
C3 C4 C5 N1 0.1(4) ?
C1 N1 C6 C7 -76.8(3) ?
C5 N1 C6 C7 103.3(3) ?
N1 C6 C7 C12 -25.5(4) yes
N1 C6 C7 C8 156.7(2) yes
C12 C7 C8 C9 0.2(4) ?
C6 C7 C8 C9 178.1(3) ?
C7 C8 C9 C10 -0.2(4) ?
C8 C9 C10 C11 0.2(4) ?
C8 C9 C10 N3 178.8(3) ?
O1 N3 C10 C9 179.3(3) ?
O2 N3 C10 C9 -2.5(4) ?
O1 N3 C10 C11 -2.1(4) ?
O2 N3 C10 C11 176.1(3) ?
C9 C10 C11 C12 -0.3(4) ?
N3 C10 C11 C12 -178.8(3) ?
C8 C7 C12 C11 -0.3(4) ?
C6 C7 C12 C11 -178.1(3) ?
C10 C11 C12 C7 0.3(4) ?
C3 C2 N2 H2A 169(3) yes
C3 C2 N2 H2B 10(2) yes
C1 C2 N2 H2A -11(3) yes
C1 C2 N2 H2B -170(2) yes
